data_7135100
loop_
_publ_author_name
'Gnanasekaran, Premkumar'
'Chen, Chia-Yu'
'Chu, Ting-Hung'
'Lin, Po-Heng'
'Chang, Yuan Jay'

_publ_section_title
;
 Eco-friendly synthesis of highly emissive benzothiadiazole-based
 fluorophores <i>via</i> a solvent-free hand-grinding
 Horner-Wadsworth-Emmons reaction in &#x2264;1 minute.
;
_journal_issue 92
_journal_name_full 'Chemical communications (Cambridge, England)'
_journal_page_first 18148
_journal_page_last 18151
_journal_paper_doi 10.1039/d5cc04892c
_journal_volume 61
_journal_year 2025
_chemical_formula_moiety 'C34 H20 F4 N2 S'
_chemical_formula_sum 'C34 H20 F4 N2 S'
_chemical_formula_weight 564.58
_space_group_crystal_system monoclinic
_space_group_IT_number 15
_space_group_name_Hall '-C 2yc'
_space_group_name_H-M_alt 'C 1 2/c 1'
_atom_sites_solution_hydrogens geom
_audit_creation_method SHELXL-2018/3
_audit_update_record
;
2025-07-22 deposited with the CCDC.	2025-10-10 downloaded from the CCDC.
;
_cell_angle_alpha 90
_cell_angle_beta 98.9151(15)
_cell_angle_gamma 90
_cell_formula_units_Z 4
_cell_length_a 29.3094(12)
_cell_length_b 14.7807(7)
_cell_length_c 6.9665(3)
_cell_measurement_reflns_used 9958
_cell_measurement_temperature 150(2)
_cell_measurement_theta_max 27.881
_cell_measurement_theta_min 2.314
_cell_volume 2981.5(2)
_computing_cell_refinement 'SAINT V7.34A (Bruker AXS, 2006)'
_computing_data_collection 'APEX2 (Bruker AXS, 2010)'
_computing_data_reduction 'SAINT V7.34A (Bruker AXS, 2006)'
_computing_molecular_graphics 'SHELXTL (Sheldrick, 2008)'
_computing_publication_material SHELXTL
_computing_structure_refinement 'SHELXL-2018/3 (Sheldrick, 2018)'
_computing_structure_solution 'SHELXT 2014/5 (Sheldrick, 2014)'
_diffrn_ambient_temperature 150(2)
_diffrn_measured_fraction_theta_full 0.997
_diffrn_measured_fraction_theta_max 0.997
_diffrn_measurement_device_type 'Bruker APEX-II CCD'
_diffrn_measurement_method '\f and \w scans'
_diffrn_radiation_probe x-ray
_diffrn_radiation_type MoK\a
_diffrn_radiation_wavelength 0.71073
_diffrn_reflns_av_R_equivalents 0.0348
_diffrn_reflns_av_unetI/netI 0.0194
_diffrn_reflns_Laue_measured_fraction_full 0.997
_diffrn_reflns_Laue_measured_fraction_max 0.997
_diffrn_reflns_limit_h_max 38
_diffrn_reflns_limit_h_min -38
_diffrn_reflns_limit_k_max 19
_diffrn_reflns_limit_k_min -19
_diffrn_reflns_limit_l_max 8
_diffrn_reflns_limit_l_min -9
_diffrn_reflns_number 34377
_diffrn_reflns_point_group_measured_fraction_full 0.997
_diffrn_reflns_point_group_measured_fraction_max 0.997
_diffrn_reflns_theta_full 25.242
_diffrn_reflns_theta_max 27.899
_diffrn_reflns_theta_min 2.756
_exptl_absorpt_coefficient_mu 0.158
_exptl_absorpt_correction_T_max 0.7456
_exptl_absorpt_correction_T_min 0.6667
_exptl_absorpt_correction_type multi-scan
_exptl_absorpt_process_details 'SADABS V2012/1 (Bruker AXS Inc.)'
_exptl_crystal_density_diffrn 1.258
_exptl_crystal_description parallelepiped
_exptl_crystal_F_000 1160
_exptl_crystal_size_max 0.450
_exptl_crystal_size_mid 0.130
_exptl_crystal_size_min 0.110
_refine_diff_density_max 0.506
_refine_diff_density_min -0.569
_refine_diff_density_rms 0.051
_refine_ls_extinction_method none
_refine_ls_goodness_of_fit_ref 1.000
_refine_ls_hydrogen_treatment constr
_refine_ls_matrix_type full
_refine_ls_number_parameters 186
_refine_ls_number_reflns 3562
_refine_ls_number_restraints 1
_refine_ls_restrained_S_all 1.001
_refine_ls_R_factor_all 0.0595
_refine_ls_R_factor_gt 0.0510
_refine_ls_shift/su_max 0.000
_refine_ls_shift/su_mean 0.000
_refine_ls_structure_factor_coef Fsqd
_refine_ls_weighting_details 'w=1/[\s^2^(Fo^2^)+(0.0921P)^2^+4.1012P] where P=(Fo^2^+2Fc^2^)/3'
_refine_ls_weighting_scheme calc
_refine_ls_wR_factor_gt 0.1532
_refine_ls_wR_factor_ref 0.1643
_reflns_Friedel_coverage 0.000
_reflns_number_gt 3056
_reflns_number_total 3562
_reflns_threshold_expression 'I > 2\s(I)'
_cod_data_source_file d5cc04892c2.cif
_cod_data_source_block gpt147f
_cod_depositor_comments 'Adding full bibliography for 7135100--7135101.cif.'
_cod_original_sg_symbol_H-M 'C 2/c'
_cod_database_code 7135100
_shelx_shelxl_version_number 2018/3
_shelx_space_group_comment
;
The symmetry employed for this shelxl refinement is uniquely defined
by the following loop, which should always be used as a source of
symmetry information in preference to the above space-group names.
They are only intended as comments.
;
_shelx_estimated_absorpt_t_min 0.932
_shelx_estimated_absorpt_t_max 0.983

loop_
_space_group_symop_operation_xyz
'x, y, z'
'-x, y, -z+1/2'
'x+1/2, y+1/2, z'
'-x+1/2, y+1/2, -z+1/2'
'-x, -y, -z'
'x, -y, z-1/2'
'-x+1/2, -y+1/2, -z'
'x+1/2, -y+1/2, z-1/2'

loop_
_atom_site_label
_atom_site_type_symbol
_atom_site_fract_x
_atom_site_fract_y
_atom_site_fract_z
_atom_site_U_iso_or_equiv
_atom_site_adp_type
_atom_site_occupancy
_atom_site_site_symmetry_order
_atom_site_calc_flag
_atom_site_refinement_flags_posn
_atom_site_refinement_flags_adp
_atom_site_refinement_flags_occupancy
_atom_site_disorder_assembly
_atom_site_disorder_group
S S 0.000000 -0.13748(5) 0.250000 0.03389(18) Uani 1 2 d S T P . .
F1 F 0.30134(5) 0.09608(14) -0.0167(3) 0.0793(5) Uani 1 1 d . . . . .
F2 F 0.10642(7) 0.42499(15) 0.7650(4) 0.1163(10) Uani 1 1 d . . . . .
N N 0.04131(5) -0.06841(11) 0.2269(2) 0.0300(3) Uani 1 1 d . . . . .
C1 C 0.02374(5) 0.01540(12) 0.2364(2) 0.0263(3) Uani 1 1 d . . . . .
C2 C 0.04843(5) 0.09791(13) 0.2237(2) 0.0283(3) Uani 1 1 d . . . . .
C3 C 0.02349(5) 0.17608(13) 0.2368(2) 0.0315(4) Uani 1 1 d . . . . .
H3A H 0.038482 0.232568 0.227853 0.038 Uiso 1 1 calc R U . . .
C4 C 0.09607(6) 0.09219(13) 0.1839(2) 0.0313(4) Uani 1 1 d . . . . .
H4A H 0.102993 0.041166 0.110612 0.038 Uiso 1 1 calc R U . . .
C5 C 0.13129(6) 0.15015(13) 0.2380(2) 0.0304(4) Uani 1 1 d . . . . .
C6 C 0.17608(6) 0.13772(14) 0.1666(3) 0.0355(4) Uani 1 1 d . . . . .
C7 C 0.17869(7) 0.09321(16) -0.0071(3) 0.0430(5) Uani 1 1 d . . . . .
H7A H 0.151124 0.072283 -0.084221 0.052 Uiso 1 1 calc R U . . .
C8 C 0.22090(8) 0.07864(18) -0.0706(4) 0.0520(6) Uani 1 1 d . . . . .
H8A H 0.222554 0.047697 -0.188885 0.062 Uiso 1 1 calc R U . . .
C9 C 0.26004(7) 0.11051(19) 0.0435(4) 0.0551(6) Uani 1 1 d . . . . .
C10 C 0.25935(7) 0.15608(19) 0.2135(4) 0.0575(6) Uani 1 1 d . . . . .
H10A H 0.287094 0.178015 0.287589 0.069 Uiso 1 1 calc R U . . .
C11 C 0.21701(7) 0.16951(17) 0.2753(3) 0.0474(5) Uani 1 1 d . . . . .
H11A H 0.215868 0.200851 0.393551 0.057 Uiso 1 1 calc R U . . .
C12 C 0.12742(5) 0.22462(12) 0.3778(3) 0.0320(4) Uani 1 1 d . . . . .
C13 C 0.11553(6) 0.20462(14) 0.5586(3) 0.0352(4) Uani 1 1 d . . . . .
H13A H 0.111879 0.143090 0.592610 0.042 Uiso 1 1 calc R U . . .
C14 C 0.10883(7) 0.27134(18) 0.6908(4) 0.0532(6) Uani 1 1 d . . . . .
H14A H 0.100936 0.256346 0.814164 0.064 Uiso 1 1 calc R U . . .
C15 C 0.11385(9) 0.35835(19) 0.6392(5) 0.0697(7) Uani 1 1 d . U . . .
C16 C 0.12673(10) 0.38289(17) 0.4658(6) 0.0745(8) Uani 1 1 d . U . . .
H16A H 0.130776 0.444845 0.436328 0.089 Uiso 1 1 calc R U . . .
C17 C 0.13390(8) 0.31507(15) 0.3319(4) 0.0537(6) Uani 1 1 d . . . . .
H17A H 0.143070 0.330775 0.211246 0.064 Uiso 1 1 calc R U . . .

loop_
_atom_site_aniso_label
_atom_site_aniso_U_11
_atom_site_aniso_U_22
_atom_site_aniso_U_33
_atom_site_aniso_U_23
_atom_site_aniso_U_13
_atom_site_aniso_U_12
S 0.0303(3) 0.0412(4) 0.0294(3) 0.000 0.0023(2) 0.000
F1 0.0351(7) 0.1056(14) 0.1064(13) 0.0022(11) 0.0404(8) 0.0031(8)
F2 0.0761(12) 0.0842(13) 0.179(2) -0.0863(15) -0.0110(13) 0.0152(10)
N 0.0249(7) 0.0427(8) 0.0219(6) -0.0020(6) 0.0022(5) 0.0017(6)
C1 0.0197(7) 0.0436(9) 0.0151(6) -0.0004(6) 0.0005(5) 0.0020(6)
C2 0.0189(7) 0.0462(10) 0.0188(7) 0.0004(6) 0.0000(5) -0.0007(6)
C3 0.0215(8) 0.0431(10) 0.0287(8) 0.0021(7) 0.0003(6) -0.0023(7)
C4 0.0207(7) 0.0473(10) 0.0256(7) -0.0001(7) 0.0030(6) 0.0007(7)
C5 0.0202(7) 0.0444(10) 0.0265(8) 0.0075(7) 0.0030(6) 0.0011(6)
C6 0.0223(8) 0.0491(10) 0.0355(9) 0.0088(8) 0.0060(7) -0.0006(7)
C7 0.0294(9) 0.0634(13) 0.0378(10) 0.0053(9) 0.0104(7) -0.0027(8)
C8 0.0410(11) 0.0687(15) 0.0518(12) 0.0043(11) 0.0241(10) 0.0010(10)
C9 0.0280(10) 0.0708(15) 0.0722(16) 0.0106(13) 0.0258(10) 0.0031(10)
C10 0.0222(9) 0.0764(17) 0.0749(16) -0.0013(13) 0.0104(9) -0.0049(9)
C11 0.0236(9) 0.0645(14) 0.0537(12) -0.0037(10) 0.0053(8) -0.0041(9)
C12 0.0181(7) 0.0349(9) 0.0413(9) 0.0063(7) -0.0006(6) -0.0014(6)
C13 0.0275(8) 0.0402(9) 0.0376(9) -0.0068(7) 0.0037(7) -0.0057(7)
C14 0.0329(10) 0.0654(15) 0.0611(14) -0.0270(12) 0.0064(9) -0.0057(10)
C15 0.0421(12) 0.0513(14) 0.109(2) -0.0346(13) -0.0106(13) 0.0069(10)
C16 0.0547(15) 0.0295(10) 0.128(2) 0.0036(14) -0.0216(15) -0.0020(10)
C17 0.0395(11) 0.0416(11) 0.0746(16) 0.0205(11) -0.0079(10) -0.0081(9)

loop_
_atom_type_symbol
_atom_type_description
_atom_type_scat_dispersion_real
_atom_type_scat_dispersion_imag
_atom_type_scat_source
C C 0.0033 0.0016 'International Tables Vol C Tables 4.2.6.8 and 6.1.1.4'
H H 0.0000 0.0000 'International Tables Vol C Tables 4.2.6.8 and 6.1.1.4'
N N 0.0061 0.0033 'International Tables Vol C Tables 4.2.6.8 and 6.1.1.4'
F F 0.0171 0.0103 'International Tables Vol C Tables 4.2.6.8 and 6.1.1.4'
S S 0.1246 0.1234 'International Tables Vol C Tables 4.2.6.8 and 6.1.1.4'

loop_
_geom_angle_atom_site_label_1
_geom_angle_atom_site_label_2
_geom_angle_atom_site_label_3
_geom_angle
_geom_angle_site_symmetry_1
_geom_angle_site_symmetry_3
_geom_angle_publ_flag
N S N 101.33(11) . 2 ?
C1 N S 106.19(11) . . ?
N C1 C2 125.53(14) . . ?
N C1 C1 113.14(9) . 2 ?
C2 C1 C1 121.33(9) . 2 ?
C3 C2 C1 115.66(14) . . ?
C3 C2 C4 126.23(17) . . ?
C1 C2 C4 117.94(16) . . ?
C2 C3 C3 123.01(10) . 2 ?
C2 C3 H3A 118.5 . . ?
C3 C3 H3A 118.5 2 . ?
C5 C4 C2 128.28(17) . . ?
C5 C4 H4A 115.9 . . ?
C2 C4 H4A 115.9 . . ?
C4 C5 C12 121.38(15) . . ?
C4 C5 C6 120.34(17) . . ?
C12 C5 C6 118.20(15) . . ?
C11 C6 C7 118.22(18) . . ?
C11 C6 C5 120.37(18) . . ?
C7 C6 C5 121.40(17) . . ?
C8 C7 C6 121.4(2) . . ?
C8 C7 H7A 119.3 . . ?
C6 C7 H7A 119.3 . . ?
C7 C8 C9 117.8(2) . . ?
C7 C8 H8A 121.1 . . ?
C9 C8 H8A 121.1 . . ?
C10 C9 F1 118.6(2) . . ?
C10 C9 C8 123.22(19) . . ?
F1 C9 C8 118.1(2) . . ?
C9 C10 C11 118.2(2) . . ?
C9 C10 H10A 120.9 . . ?
C11 C10 H10A 120.9 . . ?
C10 C11 C6 121.1(2) . . ?
C10 C11 H11A 119.4 . . ?
C6 C11 H11A 119.4 . . ?
C17 C12 C13 118.3(2) . . ?
C17 C12 C5 122.21(19) . . ?
C13 C12 C5 119.46(16) . . ?
C14 C13 C12 122.2(2) . . ?
C14 C13 H13A 118.9 . . ?
C12 C13 H13A 118.9 . . ?
C15 C14 C13 118.0(3) . . ?
C15 C14 H14A 121.0 . . ?
C13 C14 H14A 121.0 . . ?
C14 C15 F2 119.0(3) . . ?
C14 C15 C16 122.9(3) . . ?
F2 C15 C16 118.1(3) . . ?
C15 C16 C17 119.1(2) . . ?
C15 C16 H16A 120.5 . . ?
C17 C16 H16A 120.5 . . ?
C12 C17 C16 119.4(3) . . ?
C12 C17 H17A 120.3 . . ?
C16 C17 H17A 120.3 . . ?

loop_
_geom_bond_atom_site_label_1
_geom_bond_atom_site_label_2
_geom_bond_distance
_geom_bond_site_symmetry_2
_geom_bond_publ_flag
S N 1.6108(15) . ?
S N 1.6108(15) 2 ?
F1 C9 1.358(2) . ?
F2 C15 1.358(3) . ?
N C1 1.347(2) . ?
C1 C2 1.428(2) . ?
C1 C1 1.433(3) 2 ?
C2 C3 1.378(3) . ?
C2 C4 1.468(2) . ?
C3 C3 1.417(3) 2 ?
C3 H3A 0.9500 . ?
C4 C5 1.350(2) . ?
C4 H4A 0.9500 . ?
C5 C12 1.485(3) . ?
C5 C6 1.486(2) . ?
C6 C11 1.397(3) . ?
C6 C7 1.390(3) . ?
C7 C8 1.394(3) . ?
C7 H7A 0.9500 . ?
C8 C9 1.374(4) . ?
C8 H8A 0.9500 . ?
C9 C10 1.365(4) . ?
C10 C11 1.390(3) . ?
C10 H10A 0.9500 . ?
C11 H11A 0.9500 . ?
C12 C17 1.395(3) . ?
C12 C13 1.390(3) . ?
C13 C14 1.384(3) . ?
C13 H13A 0.9500 . ?
C14 C15 1.350(4) . ?
C14 H14A 0.9500 . ?
C15 C16 1.369(5) . ?
C16 C17 1.407(4) . ?
C16 H16A 0.9500 . ?
C17 H17A 0.9500 . ?

loop_
_geom_torsion_atom_site_label_1
_geom_torsion_atom_site_label_2
_geom_torsion_atom_site_label_3
_geom_torsion_atom_site_label_4
_geom_torsion
_geom_torsion_site_symmetry_1
_geom_torsion_site_symmetry_2
_geom_torsion_site_symmetry_3
_geom_torsion_site_symmetry_4
_geom_torsion_publ_flag
N S N C1 -0.08(7) 2 . . . ?
S N C1 C2 179.62(12) . . . . ?
S N C1 C1 0.21(19) . . . 2 ?
N C1 C2 C3 179.91(15) . . . . ?
C1 C1 C2 C3 -0.7(2) 2 . . . ?
N C1 C2 C4 4.3(2) . . . . ?
C1 C1 C2 C4 -176.29(16) 2 . . . ?
C1 C2 C3 C3 0.6(3) . . . 2 ?
C4 C2 C3 C3 175.72(19) . . . 2 ?
C3 C2 C4 C5 33.8(3) . . . . ?
C1 C2 C4 C5 -151.17(17) . . . . ?
C2 C4 C5 C12 9.6(3) . . . . ?
C2 C4 C5 C6 -173.76(16) . . . . ?
C4 C5 C6 C11 -153.3(2) . . . . ?
C12 C5 C6 C11 23.5(3) . . . . ?
C4 C5 C6 C7 25.6(3) . . . . ?
C12 C5 C6 C7 -157.57(18) . . . . ?
C11 C6 C7 C8 1.3(3) . . . . ?
C5 C6 C7 C8 -177.6(2) . . . . ?
C6 C7 C8 C9 -0.6(4) . . . . ?
C7 C8 C9 C10 -0.6(4) . . . . ?
C7 C8 C9 F1 179.6(2) . . . . ?
F1 C9 C10 C11 -179.2(2) . . . . ?
C8 C9 C10 C11 1.1(4) . . . . ?
C9 C10 C11 C6 -0.3(4) . . . . ?
C7 C6 C11 C10 -0.9(3) . . . . ?
C5 C6 C11 C10 178.1(2) . . . . ?
C4 C5 C12 C17 -122.9(2) . . . . ?
C6 C5 C12 C17 60.3(2) . . . . ?
C4 C5 C12 C13 55.0(2) . . . . ?
C6 C5 C12 C13 -121.74(18) . . . . ?
C17 C12 C13 C14 1.7(3) . . . . ?
C5 C12 C13 C14 -176.28(17) . . . . ?
C12 C13 C14 C15 0.5(3) . . . . ?
C13 C14 C15 F2 178.5(2) . . . . ?
C13 C14 C15 C16 -2.3(4) . . . . ?
C14 C15 C16 C17 1.8(4) . . . . ?
F2 C15 C16 C17 -179.0(2) . . . . ?
C13 C12 C17 C16 -2.2(3) . . . . ?
C5 C12 C17 C16 175.79(18) . . . . ?
C15 C16 C17 C12 0.5(4) . . . . ?
